data_2241796
loop_
_publ_author_name
'Bandemehr, Jascha'
'Conrad, Matthias'
'Kraus, Florian'

_publ_section_title
;
 Redetermination of the crystal structure of NbF~4~
;
_journal_coeditor_code WM5309
_journal_issue 8
_journal_name_full 'Acta Crystallographica Section E'
_journal_page_first 1211
_journal_page_last 1213
_journal_paper_doi 10.1107/S2056989016012081
_journal_volume 72
_journal_year 2016
_chemical_formula_iupac 'Nb F4'
_chemical_formula_moiety 'Nb F4'
_chemical_formula_structural 'Nb F4'
_chemical_formula_sum 'F4 Nb'
_chemical_formula_weight 168.91
_chemical_name_systematic
;
Niobium(IV) tetrafluoride
;
_space_group_crystal_system tetragonal
_space_group_IT_number 139
_space_group_name_Hall '-I 4 2'
_space_group_name_H-M_alt 'I 4/m m m'
_symmetry_space_group_name_Hall '-I 4 2'
_symmetry_space_group_name_H-M 'I 4/m m m'
_atom_sites_solution_primary isomor
_atom_sites_solution_secondary isomor
_audit_creation_method SHELXL-2014/7
_cell_angle_alpha 90
_cell_angle_beta 90
_cell_angle_gamma 90
_cell_formula_units_Z 2
_cell_length_a 4.0876(5)
_cell_length_b 4.0876(5)
_cell_length_c 8.1351(19)
_cell_measurement_reflns_used 2534
_cell_measurement_temperature 293(2)
_cell_measurement_theta_max 42.18
_cell_measurement_theta_min 5.01
_cell_volume 135.93(4)
_computing_cell_refinement
;
X-AREA (Stoe & Cie, 2011)
;
_computing_data_collection
;
X-AREA (Stoe & Cie, 2011)
;
_computing_data_reduction
;
X-RED32 (Stoe & Cie, 2009)
;
_computing_molecular_graphics
;
DIAMOND (Brandenburg, 2015)
;
_computing_publication_material
;
SHELXL2014 (Sheldrick, 2015)
;
_computing_structure_refinement
;
SHELXL2014 (Sheldrick, 2015)
;
_diffrn_ambient_temperature 293(2)
_diffrn_detector_area_resol_mean 6.67
_diffrn_measured_fraction_theta_max 0.965
_diffrn_measurement_device '2-circle goniometer'
_diffrn_measurement_device_type 'Stoe IPDS 2T'
_diffrn_measurement_method 'rotation method'
_diffrn_radiation_monochromator 'plane graphite'
_diffrn_radiation_type MoK\a
_diffrn_radiation_wavelength 0.71073
_diffrn_reflns_av_R_equivalents 0.0574
_diffrn_reflns_limit_h_max 5
_diffrn_reflns_limit_h_min -7
_diffrn_reflns_limit_k_max 7
_diffrn_reflns_limit_k_min -7
_diffrn_reflns_limit_l_max 15
_diffrn_reflns_limit_l_min -14
_diffrn_reflns_number 1392
_diffrn_reflns_theta_max 42.135
_diffrn_reflns_theta_min 5.012
_exptl_absorpt_coefficient_mu 4.320
_exptl_absorpt_correction_T_max 0.9246
_exptl_absorpt_correction_T_min 0.6639
_exptl_absorpt_correction_type integration
_exptl_absorpt_process_details
;
(<i>X-RED32</i> and <i>X-SHAPE</i>; Stoe & Cie, 2009)
;
_exptl_crystal_colour green
_exptl_crystal_density_diffrn 4.127
_exptl_crystal_description plate
_exptl_crystal_F_000 154
_exptl_crystal_size_max 0.060
_exptl_crystal_size_mid 0.035
_exptl_crystal_size_min 0.009
_refine_diff_density_max 0.691
_refine_diff_density_min -0.580
_refine_ls_extinction_coef 0.026(5)
_refine_ls_extinction_expression Fc^*^=kFc[1+0.001xFc^2^\l^3^/sin(2\q)]^-1/4^
_refine_ls_extinction_method
;
SHELXL2014 (Sheldrick, 2015)
;
_refine_ls_goodness_of_fit_ref 0.982
_refine_ls_matrix_type full
_refine_ls_number_parameters 10
_refine_ls_number_reflns 167
_refine_ls_number_restraints 0
_refine_ls_restrained_S_all 0.982
_refine_ls_R_factor_all 0.0139
_refine_ls_R_factor_gt 0.0139
_refine_ls_shift/su_max 0.000
_refine_ls_shift/su_mean 0.000
_refine_ls_structure_factor_coef Fsqd
_refine_ls_weighting_details 'w=1/[\s^2^(Fo^2^)+(0.0250P)^2^] where P=(Fo^2^+2Fc^2^)/3'
_refine_ls_weighting_scheme calc
_refine_ls_wR_factor_gt 0.0322
_refine_ls_wR_factor_ref 0.0322
_reflns_number_gt 167
_reflns_number_total 167
_reflns_threshold_expression 'I > 2\s(I)'
_cod_data_source_file wm5309sup1.cif
_cod_data_source_block I
_cod_original_cell_volume 135.93(5)
_cod_database_code 2241796
_shelx_space_group_comment
;
The symmetry employed for this shelxl refinement is uniquely defined
by the following loop, which should always be used as a source of
symmetry information in preference to the above space-group names.
They are only intended as comments.
;

loop_
_space_group_symop_operation_xyz
'x, y, z'
'-x, -y, z'
'-y, x, z'
'y, -x, z'
'-x, y, -z'
'x, -y, -z'
'y, x, -z'
'-y, -x, -z'
'x+1/2, y+1/2, z+1/2'
'-x+1/2, -y+1/2, z+1/2'
'-y+1/2, x+1/2, z+1/2'
'y+1/2, -x+1/2, z+1/2'
'-x+1/2, y+1/2, -z+1/2'
'x+1/2, -y+1/2, -z+1/2'
'y+1/2, x+1/2, -z+1/2'
'-y+1/2, -x+1/2, -z+1/2'
'-x, -y, -z'
'x, y, -z'
'y, -x, -z'
'-y, x, -z'
'x, -y, z'
'-x, y, z'
'-y, -x, z'
'y, x, z'
'-x+1/2, -y+1/2, -z+1/2'
'x+1/2, y+1/2, -z+1/2'
'y+1/2, -x+1/2, -z+1/2'
'-y+1/2, x+1/2, -z+1/2'
'x+1/2, -y+1/2, z+1/2'
'-x+1/2, y+1/2, z+1/2'
'-y+1/2, -x+1/2, z+1/2'
'y+1/2, x+1/2, z+1/2'

loop_
_atom_site_type_symbol
_atom_site_label
_atom_site_fract_x
_atom_site_fract_y
_atom_site_fract_z
_atom_site_U_iso_or_equiv
_atom_site_adp_type
_atom_site_calc_flag
_atom_site_occupancy
Nb Nb 0.0000 0.0000 0.0000 0.00798(9) Uani d 1
F F1 0.0000 0.5000 0.0000 0.0167(3) Uani d 1
F F2 0.0000 0.0000 0.2277(2) 0.0209(3) Uani d 1

loop_
_atom_site_aniso_label
_atom_site_aniso_U_11
_atom_site_aniso_U_22
_atom_site_aniso_U_33
_atom_site_aniso_U_12
_atom_site_aniso_U_13
_atom_site_aniso_U_23
Nb 0.00583(10) 0.00583(10) 0.01230(11) 0.000 0.000 0.000
F1 0.0211(7) 0.0056(5) 0.0235(6) 0.000 0.000 0.000
F2 0.0239(5) 0.0239(5) 0.0149(5) 0.000 0.000 0.000

loop_
_atom_type_symbol
_atom_type_description
_atom_type_scat_dispersion_real
_atom_type_scat_dispersion_imag
_atom_type_scat_source
F F 0.0171 0.0103 'International Tables Vol C Tables 4.2.6.8 and 6.1.1.4'
Nb Nb -2.0727 0.6215 'International Tables Vol C Tables 4.2.6.8 and 6.1.1.4'

loop_
_exptl_crystal_face_index_h
_exptl_crystal_face_index_k
_exptl_crystal_face_index_l
_exptl_crystal_face_perp_dist
0 0 1 0.0090
0 0 -1 0.0090
1 0 0 0.0350
-1 0 0 0.0350
0 1 0 0.0600
0 -1 0 0.0600

loop_
_geom_angle_atom_site_label_1
_geom_angle_atom_site_label_2
_geom_angle_atom_site_label_3
_geom_angle_site_symmetry_1
_geom_angle_site_symmetry_3
_geom_angle
F2 Nb F2 17 . 180.0
F2 Nb F1 17 . 90.0
F2 Nb F1 . . 90.0
F2 Nb F1 17 1_545 90.0
F2 Nb F1 . 1_545 90.0
F1 Nb F1 . 1_545 180.0
F2 Nb F1 17 3 90.0
F2 Nb F1 . 3 90.0
F1 Nb F1 . 3 90.0
F1 Nb F1 1_545 3 90.0
F2 Nb F1 17 3_655 90.0
F2 Nb F1 . 3_655 90.0
F1 Nb F1 . 3_655 90.0
F1 Nb F1 1_545 3_655 90.0
F1 Nb F1 3 3_655 180.0
Nb F1 Nb 1_565 . 180.0

loop_
_geom_bond_atom_site_label_1
_geom_bond_atom_site_label_2
_geom_bond_site_symmetry_2
_geom_bond_distance
Nb F2 17 1.8524(19)
Nb F2 . 1.8524(19)
Nb F1 . 2.0438(3)
Nb F1 1_545 2.0438(3)
Nb F1 3 2.0438(3)
Nb F1 3_655 2.0438(3)
F1 Nb 1_565 2.0438(3)

_cod_database_fobs_code 2241796
